data_7717906
loop_
_publ_author_name
'Yuan, Ningning'
'Zhu, Tingchun'
'Ma, Jianping'
'Xue, Yunsheng'
'Liu, Yirui'

_publ_section_title
;
 An isolable boron-centered radical anion stabilized by a carbazole
 moiety.
;
_journal_name_full 'Dalton transactions (Cambridge, England : 2003)'
_journal_paper_doi 10.1039/d4dt03314k
_journal_year 2025
_chemical_formula_moiety 'C38 H46 B N, C20 H40 Na O10, C7 H8'
_chemical_formula_sum 'C65 H94 B N Na O10'
_chemical_formula_weight 1083.21
_space_group_crystal_system monoclinic
_space_group_IT_number 14
_space_group_name_Hall '-P 2yn'
_space_group_name_H-M_alt 'P 1 21/n 1'
_atom_sites_solution_hydrogens geom
_atom_sites_solution_primary direct
_atom_sites_solution_secondary difmap
_audit_creation_date 2024-08-15
_audit_creation_method
;
  Olex2 1.2
  (compiled Apr 23 2013 17:54:37, GUI svn.r4466)
;
_audit_update_record
;
2024-08-15 deposited with the CCDC.	2025-01-15 downloaded from the CCDC.
;
_cell_angle_alpha 90.00
_cell_angle_beta 96.374(4)
_cell_angle_gamma 90.00
_cell_formula_units_Z 4
_cell_length_a 13.6926(6)
_cell_length_b 20.8222(9)
_cell_length_c 22.0394(9)
_cell_measurement_reflns_used 6671
_cell_measurement_temperature 170.01(10)
_cell_measurement_theta_max 70.4450
_cell_measurement_theta_min 4.0330
_cell_volume 6244.8(5)
_computing_cell_refinement 'CrysAlisPro 1.171.40.84a (Rigaku OD, 2020)'
_computing_data_collection 'CrysAlisPro 1.171.40.84a (Rigaku OD, 2020)'
_computing_data_reduction 'CrysAlisPro 1.171.40.84a (Rigaku OD, 2020)'
_computing_molecular_graphics
;
O. V. Dolomanov, L. J. Bourhis, R. J. Gildea, J. A. K. Howard and H. Puschmann,
OLEX2: a complete structure solution, refinement and analysis program.
J. Appl. Cryst. (2009). 42, 339-341.
;
_computing_publication_material
;
O. V. Dolomanov, L. J. Bourhis, R. J. Gildea, J. A. K. Howard and H. Puschmann,
OLEX2: a complete structure solution, refinement and analysis program.
J. Appl. Cryst. (2009). 42, 339-341.
;
_computing_structure_refinement
;
XL, G.M. Sheldrick, Acta Cryst.
(2008). A64, 112-122
;
_computing_structure_solution
;
XS, G.M. Sheldrick, Acta Cryst.
(2008). A64, 112-122
;
_diffrn_ambient_environment N~2~
_diffrn_ambient_temperature 170.01(10)
_diffrn_detector 'CCD plate'
_diffrn_detector_area_resol_mean 16.0793
_diffrn_detector_type Eos
_diffrn_measured_fraction_theta_full 0.9990
_diffrn_measured_fraction_theta_max 0.9757
_diffrn_measurement_details
;
List of Runs (angles in degrees, time in seconds):

  # Type    Start    End  Width  t~exp~   \w     \q     \k     \f   Frames
#--------------------------------------------------------------------------
  1  \w    -22.00   3.00   1.00    1.00    --    0.00 -72.00  29.00   25
  2  \w     -3.00  66.00   1.00    1.00    --    0.00  72.00 159.00   69
  3  \w     27.00 122.00   1.00    3.65    --   54.00  72.00 159.00   95
  4  \w    -11.00  80.00   1.00    3.65    --   54.00 -72.00  29.00   91
  5  \w     82.00 172.00   1.00    3.65    --  108.00  72.00 159.00   90
  6  \w     39.00 135.00   1.00    3.65    --  108.00 -72.00  29.00   96
  7  \w    -20.00  26.00   1.00    1.00    --    0.00 -77.00-150.00   46
  8  \w     -7.00  20.00   1.00    1.00    --    0.00 -77.00 -30.00   27
  9  \w     30.00 103.00   1.00    3.65    --   54.00-125.00 -60.00   73
 10  \w     30.00  55.00   1.00    3.65    --   54.00 -99.00-180.00   25
 11  \w     35.00 119.00   1.00    3.65    --   54.00  57.00-120.00   84
 12  \w    129.00 177.00   1.00    3.65    --  108.00  77.00-120.00   48
 13  \w     44.00  99.00   1.00    3.65    --  108.00 -37.00-150.00   55
 14  \w    109.00 164.00   1.00    3.65    --  108.00  77.00 120.00   55
 15  \w     63.00 106.00   1.00    3.65    --  108.00 -91.00-150.00   43
 16  \w     38.00 109.00   1.00    3.65    --  108.00-111.00  30.00   71
 17  \w     39.00  84.00   1.00    3.65    --  108.00 -91.00-180.00   45
 18  \w     62.00 145.00   1.00    3.65    --  108.00 178.00  60.00   83
;
_diffrn_measurement_device 'four-circle diffractometer'
_diffrn_measurement_device_type 'SuperNova, Dual, Cu at home/near, Eos'
_diffrn_measurement_method '\w scans'
_diffrn_orient_matrix_type 'CrysAlisPro convention (1999,Acta A55,543-557)'
_diffrn_orient_matrix_UB_11 -0.0990433000
_diffrn_orient_matrix_UB_12 0.0046237000
_diffrn_orient_matrix_UB_13 0.0266770000
_diffrn_orient_matrix_UB_21 0.0269522000
_diffrn_orient_matrix_UB_22 -0.0595963000
_diffrn_orient_matrix_UB_23 0.0399416000
_diffrn_orient_matrix_UB_31 0.0477149000
_diffrn_orient_matrix_UB_32 0.0436624000
_diffrn_orient_matrix_UB_33 0.0513493000
_diffrn_radiation_monochromator mirror
_diffrn_radiation_probe x-ray
_diffrn_radiation_type 'Cu K\a'
_diffrn_radiation_wavelength 1.54184
_diffrn_reflns_av_R_equivalents 0.0439
_diffrn_reflns_av_unetI/netI 0.0459
_diffrn_reflns_limit_h_max 16
_diffrn_reflns_limit_h_min -16
_diffrn_reflns_limit_k_max 24
_diffrn_reflns_limit_k_min -22
_diffrn_reflns_limit_l_max 26
_diffrn_reflns_limit_l_min -14
_diffrn_reflns_number 27876
_diffrn_reflns_theta_full 67.07
_diffrn_reflns_theta_max 67.08
_diffrn_reflns_theta_min 3.88
_diffrn_source 'micro-focus sealed X-ray tube'
_diffrn_source_type 'SuperNova (Cu) X-ray Source'
_exptl_absorpt_coefficient_mu 0.660
_exptl_absorpt_correction_T_max 1.00000
_exptl_absorpt_correction_T_min 0.55279
_exptl_absorpt_correction_type multi-scan
_exptl_absorpt_process_details
;
CrysAlisPro 1.171.40.84a (Rigaku Oxford Diffraction, 2020)
Empirical absorption correction using spherical harmonics,
implemented in SCALE3 ABSPACK scaling algorithm.
;
_exptl_crystal_colour blue
_exptl_crystal_density_diffrn 1.152
_exptl_crystal_density_method 'not measured'
_exptl_crystal_description plate
_exptl_crystal_F_000 2348
_exptl_crystal_size_max 0.25
_exptl_crystal_size_mid 0.15
_exptl_crystal_size_min 0.02
_refine_diff_density_max 0.879
_refine_diff_density_min -0.827
_refine_diff_density_rms 0.081
_refine_ls_extinction_method none
_refine_ls_goodness_of_fit_ref 1.360
_refine_ls_hydrogen_treatment mixed
_refine_ls_matrix_type full
_refine_ls_number_parameters 786
_refine_ls_number_reflns 11145
_refine_ls_number_restraints 141
_refine_ls_restrained_S_all 1.370
_refine_ls_R_factor_all 0.1420
_refine_ls_R_factor_gt 0.1081
_refine_ls_shift/su_max 0.004
_refine_ls_shift/su_mean 0.000
_refine_ls_structure_factor_coef Fsqd
_refine_ls_weighting_details 'calc w=1/[\s^2^(Fo^2^)+(0.2000P)^2^+0.0000P] where P=(Fo^2^+2Fc^2^)/3'
_refine_ls_weighting_scheme calc
_refine_ls_wR_factor_gt 0.3218
_refine_ls_wR_factor_ref 0.3747
_reflns_number_gt 7453
_reflns_number_total 11145
_reflns_threshold_expression >2sigma(I)
_cod_data_source_file d4dt03314k2.cif
_cod_data_source_block exp_2498
_cod_database_code 7717906
_chemical_oxdiff_formula 'C1 H1 N1 O1'
_diffrn_oxdiff_digest_frames
;
01fb3c275a3c59530c59325e494b93f5da0002798ec
;
_reflns_odcompleteness_completeness 99.90
_reflns_odcompleteness_iscentric 1
_reflns_odcompleteness_theta 66.97
_olex2_refinement_description
;
1. Fixed Uiso
 At 1.2 times of:
  All C(H) groups, All C(H,H) groups
 At 1.5 times of:
  All C(H,H,H) groups
2. Restrained distances
 C59-C65 = C63'-C65'
 1.53 with sigma of 0.01
 C11-C12 = C11'-C12' = C13-C14 = C13'-C14'
 1.53 with sigma of 0.01
 O2-C11 = O2-C11' = C12-O1 = C12'-O1' = C13-O1 = C13'-O1'
 1.4 with sigma of 0.01
 C65'-C62' \\sim C65'-C64'
 with sigma of 0.01
 C65-C64 \\sim C65-C60
 with sigma of 0.01
3. Rigid bond restraints
 C15, O5
 with sigma for 1-2 distances of 0.001 and sigma for 1-3 distances of 0.001
4. Uiso/Uaniso restraints and constraints
C59 \\sim C60 \\sim C61 \\sim C62 \\sim C63 \\sim C64 \\sim C65: within 1.7A with sigma of 0.005 and sigma for terminal atoms of 0.005
C59' \\sim C60' \\sim C61' \\sim C62' \\sim C63' \\sim C64' \\sim C65': within 1.7A with sigma of 0.005 and sigma for terminal atoms of 0.005
C11 \\sim C12 \\sim C13 \\sim C14: within 1.7A with sigma of 0.005 and sigma for terminal atoms of 0.005
C11' \\sim C12' \\sim C13' \\sim C14': within 1.7A with sigma of 0.005 and sigma for terminal atoms of 0.005
Uanis(C38) \\sim Ueq, Uanis(C39) \\sim Ueq, Uanis(C40) \\sim Ueq: with sigma of 0.01 and sigma for terminal atoms of 0.02
Uanis(C11') = Uanis(C11)
5. Others
 Sof(O1')=Sof(C11')=Sof(H1)=Sof(H11')=Sof(C12')=Sof(H12C)=Sof(H12D)=Sof(C13')=
 Sof(H13C)=Sof(H13D)=Sof(C14')=Sof(H14C)=Sof(H14D)=1-FVAR(1)
 Sof(O1)=Sof(C11)=Sof(H11A)=Sof(H11B)=Sof(C12)=Sof(H12A)=Sof(H12B)=Sof(C13)=
 Sof(H13A)=Sof(H13B)=Sof(C14)=Sof(H14A)=Sof(H14B)=FVAR(1)
 Sof(C59')=Sof(H59')=Sof(C60')=Sof(H60')=Sof(C61')=Sof(H61')=Sof(C62')=
 Sof(H62')=Sof(C63')=Sof(C64')=Sof(H64')=Sof(C65')=Sof(H65D)=Sof(H65E)=
 Sof(H65F)=1-FVAR(2)
 Sof(C59)=Sof(C60)=Sof(H60)=Sof(C61)=Sof(H61)=Sof(C62)=Sof(H62)=Sof(C63)=
 Sof(H63)=Sof(C64)=Sof(H64)=Sof(C65)=Sof(H65A)=Sof(H65B)=Sof(H65C)=FVAR(2)
6.a Riding coordinates:
 C9(H9A,H9B)
6.b Secondary CH2 refined with riding coordinates:
 C1(H1A,H1B), C2(H2A,H2B), C3(H3A,H3B), C4(H4A,H4B), C5(H5A,H5B), C6(H6A,H6B),
 C7(H7A,H7B), C8(H8A,H8B), C10(H10A,H10B), C15(H15A,H15B), C16(H16A,H16B),
 C17(H17A,H17B), C18(H18A,H18B), C19(H19A,H19B), C20(H20A,H20B), C11(H11A,H11B),
  C12(H12A,H12B), C13(H13A,H13B), C14(H14A,H14B), C11'(H1,H11'), C12'(H12C,
 H12D), C13'(H13C,H13D), C14'(H14C,H14D)
6.c Me refined with riding coordinates:
 C21(H21A,H21B,H21C), C22(H22A,H22B,H22C), C23(H23A,H23B,H23C), C38(H38A,H38B,
 H38C), C39(H39A,H39B,H39C), C40(H40A,H40B,H40C), C41(H41A,H41B,H41C), C48(H48A,
 H48B,H48C), C56(H56A,H56B,H56C), C57(H57A,H57B,H57C), C58(H58A,H58B,H58C)
6.d Aromatic/amide H refined with riding coordinates:
 C26(H26), C27(H27), C30(H30), C33(H33), C34(H34), C36(H36), C43(H43),
 C45(H45), C52(H52), C54(H54), C60(H60), C61(H61), C62(H62), C63(H63), C64(H64),
  C59'(H59'), C60'(H60'), C61'(H61'), C62'(H62'), C64'(H64')
6.e Fitted hexagon refined as free rotating group:
 C59(C60,C61,C62,C63,C64), C59'(C60',C61',C62',C63',C64')
6.f Idealised Me refined as rotating group:
 C49(H49A,H49B,H49C), C65(H65A,H65B,H65C), C65'(H65D,H65E,H65F)
;
_oxdiff_exptl_absorpt_empirical_details
;
Empirical correction (ABSPACK) includes:
- Absorption correction using spherical harmonics
- Frame scaling
;
_oxdiff_exptl_absorpt_empirical_full_max 1.462
_oxdiff_exptl_absorpt_empirical_full_min 0.640

loop_
_space_group_symop_id
_space_group_symop_operation_xyz
1 'x, y, z'
2 '-x+1/2, y+1/2, -z+1/2'
3 '-x, -y, -z'
4 'x-1/2, -y-1/2, z-1/2'

loop_
_atom_site_label
_atom_site_type_symbol
_atom_site_fract_x
_atom_site_fract_y
_atom_site_fract_z
_atom_site_U_iso_or_equiv
_atom_site_adp_type
_atom_site_occupancy
_atom_site_symmetry_multiplicity
_atom_site_calc_flag
_atom_site_refinement_flags
_atom_site_disorder_assembly
_atom_site_disorder_group
B1 B 0.8132(3) 0.4056(2) 0.8411(2) 0.0496(11) Uani 1 1 d . . .
C1 C -0.0325(3) 0.1083(3) 0.7299(2) 0.0691(13) Uani 1 1 d . . .
H1A H -0.0145 0.1282 0.6918 0.083 Uiso 1 1 calc R . .
H1B H -0.1004 0.1213 0.7357 0.083 Uiso 1 1 calc R . .
C2 C -0.0248(3) 0.0370(2) 0.7267(2) 0.0615(11) Uani 1 1 d . . .
H2A H -0.0386 0.0175 0.7658 0.074 Uiso 1 1 calc R . .
H2B H -0.0727 0.0200 0.6936 0.074 Uiso 1 1 calc R . .
C3 C 0.0943(4) -0.0434(3) 0.7251(3) 0.0728(13) Uani 1 1 d . . .
H3A H 0.1479 -0.0559 0.7009 0.087 Uiso 1 1 calc R . .
H3B H 0.0358 -0.0696 0.7110 0.087 Uiso 1 1 calc R . .
C4 C 0.1247(4) -0.0570(3) 0.7908(3) 0.0764(14) Uani 1 1 d . . .
H4A H 0.0713 -0.0449 0.8154 0.092 Uiso 1 1 calc R . .
H4B H 0.1378 -0.1035 0.7966 0.092 Uiso 1 1 calc R . .
C5 C 0.2378(5) -0.0257(4) 0.8766(3) 0.116(3) Uani 1 1 d . . .
H5A H 0.1810 -0.0137 0.8984 0.140 Uiso 1 1 calc R . .
H5B H 0.2568 -0.0703 0.8880 0.140 Uiso 1 1 calc R . .
C6 C 0.3204(5) 0.0176(4) 0.8950(3) 0.101(2) Uani 1 1 d . . .
H6A H 0.3429 0.0115 0.9389 0.121 Uiso 1 1 calc R . .
H6B H 0.3759 0.0075 0.8714 0.121 Uiso 1 1 calc R . .
C7 C 0.2404(4) 0.1123(3) 0.9295(2) 0.0767(15) Uani 1 1 d . . .
H7A H 0.2777 0.1070 0.9704 0.092 Uiso 1 1 calc R . .
H7B H 0.1743 0.0934 0.9302 0.092 Uiso 1 1 calc R . .
C8 C 0.2331(4) 0.1816(3) 0.9122(2) 0.0733(14) Uani 1 1 d . . .
H8A H 0.2049 0.2057 0.9448 0.088 Uiso 1 1 calc R . .
H8B H 0.3000 0.1986 0.9093 0.088 Uiso 1 1 calc R . .
C9 C 0.0738(3) 0.1983(2) 0.8619(2) 0.0596(11) Uani 1 1 d . . .
H9A H 0.0604 0.2409 0.8790 0.072 Uiso 1 1 d R . .
H9B H 0.0549 0.1650 0.8905 0.072 Uiso 1 1 d R . .
C10 C 0.0158(3) 0.1904(2) 0.8028(2) 0.0606(11) Uani 1 1 d . . .
H10A H -0.0549 0.1958 0.8073 0.073 Uiso 1 1 calc R . .
H10B H 0.0348 0.2233 0.7739 0.073 Uiso 1 1 calc R . .
C15 C 0.4314(6) 0.1776(4) 0.8025(3) 0.111(2) Uani 1 1 d U . .
H15A H 0.4099 0.1661 0.8426 0.133 Uiso 1 1 calc R . .
H15B H 0.4828 0.2111 0.8089 0.133 Uiso 1 1 calc R . .
C16 C 0.4717(4) 0.1171(4) 0.7715(3) 0.0927(19) Uani 1 1 d . . .
H16A H 0.4851 0.1275 0.7293 0.111 Uiso 1 1 calc R . .
H16B H 0.5335 0.1023 0.7948 0.111 Uiso 1 1 calc R . .
C17 C 0.4112(4) 0.0178(3) 0.7278(2) 0.0682(13) Uani 1 1 d . . .
H17A H 0.3799 -0.0224 0.7399 0.082 Uiso 1 1 calc R . .
H17B H 0.4825 0.0097 0.7285 0.082 Uiso 1 1 calc R . .
C18 C 0.3699(3) 0.0356(3) 0.6651(2) 0.0686(13) Uani 1 1 d . . .
H18A H 0.3982 0.0767 0.6527 0.082 Uiso 1 1 calc R . .
H18B H 0.3840 0.0019 0.6356 0.082 Uiso 1 1 calc R . .
C19 C 0.2130(4) 0.0519(3) 0.6087(2) 0.0805(16) Uani 1 1 d . . .
H19A H 0.1434 0.0403 0.6109 0.097 Uiso 1 1 calc R . .
H19B H 0.2391 0.0225 0.5791 0.097 Uiso 1 1 calc R . .
C20 C 0.2170(4) 0.1163(3) 0.5862(3) 0.0833(16) Uani 1 1 d . A .
H20A H 0.2862 0.1297 0.5849 0.100 Uiso 1 1 calc R . .
H20B H 0.1823 0.1192 0.5444 0.100 Uiso 1 1 calc R . .
C21 C 0.7527(3) 0.0291(2) 0.8412(2) 0.0565(10) Uani 1 1 d . . .
H21A H 0.7666 -0.0155 0.8533 0.085 Uiso 1 1 calc R . .
H21B H 0.7817 0.0384 0.8035 0.085 Uiso 1 1 calc R . .
H21C H 0.6815 0.0357 0.8344 0.085 Uiso 1 1 calc R . .
C22 C 0.7420(5) 0.0638(3) 0.9469(2) 0.0802(16) Uani 1 1 d . . .
H22A H 0.7631 0.0963 0.9778 0.120 Uiso 1 1 calc R . .
H22B H 0.7566 0.0209 0.9639 0.120 Uiso 1 1 calc R . .
H22C H 0.6712 0.0678 0.9350 0.120 Uiso 1 1 calc R . .
C23 C 0.9046(3) 0.0534(2) 0.9082(2) 0.0664(12) Uani 1 1 d . . .
H23A H 0.9335 0.0790 0.9430 0.100 Uiso 1 1 calc R . .
H23B H 0.9415 0.0605 0.8732 0.100 Uiso 1 1 calc R . .
H23C H 0.9073 0.0078 0.9192 0.100 Uiso 1 1 calc R . .
C24 C 0.7965(3) 0.0736(2) 0.89136(18) 0.0490(9) Uani 1 1 d . . .
C25 C 0.7909(3) 0.14447(18) 0.87232(16) 0.0423(8) Uani 1 1 d . . .
C26 C 0.8353(3) 0.1926(2) 0.91179(16) 0.0478(9) Uani 1 1 d . . .
H26 H 0.8693 0.1794 0.9496 0.057 Uiso 1 1 calc R . .
C27 C 0.8323(3) 0.25692(18) 0.89883(16) 0.0439(9) Uani 1 1 d . . .
H27 H 0.8639 0.2872 0.9267 0.053 Uiso 1 1 calc R . .
C28 C 0.7811(2) 0.27706(17) 0.84322(17) 0.0408(8) Uani 1 1 d . . .
C29 C 0.7338(2) 0.23027(17) 0.80317(16) 0.0376(8) Uani 1 1 d . . .
C30 C 0.7397(3) 0.16508(17) 0.81750(16) 0.0393(8) Uani 1 1 d . . .
H30 H 0.7087 0.1345 0.7898 0.047 Uiso 1 1 calc R . .
C31 C 0.6863(2) 0.26628(17) 0.75340(16) 0.0373(7) Uani 1 1 d . . .
C32 C 0.7062(2) 0.33204(17) 0.76608(16) 0.0397(8) Uani 1 1 d . . .
C33 C 0.6672(3) 0.37931(17) 0.72606(18) 0.0458(9) Uani 1 1 d . . .
H33 H 0.6792 0.4234 0.7349 0.055 Uiso 1 1 calc R . .
C34 C 0.6108(3) 0.36092(19) 0.67327(18) 0.0463(9) Uani 1 1 d . . .
H34 H 0.5841 0.3933 0.6459 0.056 Uiso 1 1 calc R . .
C35 C 0.5909(3) 0.29609(18) 0.65822(17) 0.0442(8) Uani 1 1 d . . .
C36 C 0.6284(3) 0.24936(17) 0.69847(16) 0.0390(8) Uani 1 1 d . . .
H36 H 0.6154 0.2054 0.6893 0.047 Uiso 1 1 calc R . .
C37 C 0.5292(3) 0.2796(2) 0.59731(18) 0.0552(10) Uani 1 1 d . . .
C38 C 0.5822(5) 0.2993(5) 0.5432(3) 0.139(4) Uani 1 1 d U . .
H38A H 0.6369 0.2698 0.5395 0.209 Uiso 1 1 calc R . .
H38B H 0.6075 0.3431 0.5495 0.209 Uiso 1 1 calc R . .
H38C H 0.5362 0.2977 0.5059 0.209 Uiso 1 1 calc R . .
C39 C 0.4314(4) 0.3183(3) 0.5913(2) 0.0818(16) Uani 1 1 d U . .
H39A H 0.3891 0.3036 0.5552 0.123 Uiso 1 1 calc R . .
H39B H 0.4457 0.3641 0.5872 0.123 Uiso 1 1 calc R . .
H39C H 0.3979 0.3115 0.6279 0.123 Uiso 1 1 calc R . .
C40 C 0.4949(7) 0.2110(3) 0.5948(3) 0.129(3) Uani 1 1 d U . .
H40A H 0.4519 0.2038 0.5568 0.194 Uiso 1 1 calc R . .
H40B H 0.4586 0.2021 0.6297 0.194 Uiso 1 1 calc R . .
H40C H 0.5519 0.1823 0.5961 0.194 Uiso 1 1 calc R . .
C41 C 0.9625(3) 0.3609(2) 0.76422(19) 0.0589(11) Uani 1 1 d . . .
H41A H 1.0199 0.3480 0.7443 0.088 Uiso 1 1 calc R . .
H41B H 0.9339 0.4000 0.7448 0.088 Uiso 1 1 calc R . .
H41C H 0.9135 0.3264 0.7603 0.088 Uiso 1 1 calc R . .
C42 C 0.9936(3) 0.37396(19) 0.83110(18) 0.0475(9) Uani 1 1 d . . .
C43 C 1.0924(3) 0.3654(2) 0.85103(19) 0.0516(10) Uani 1 1 d . . .
H43 H 1.1351 0.3510 0.8227 0.062 Uiso 1 1 calc R . .
C44 C 1.1310(3) 0.37698(19) 0.9107(2) 0.0517(10) Uani 1 1 d . . .
C45 C 1.0658(3) 0.39633(18) 0.95053(18) 0.0488(9) Uani 1 1 d . . .
H45 H 1.0900 0.4041 0.9920 0.059 Uiso 1 1 calc R . .
C46 C 0.9660(3) 0.40500(16) 0.93258(17) 0.0425(8) Uani 1 1 d . . .
C47 C 0.9259(3) 0.39402(16) 0.87146(17) 0.0412(8) Uani 1 1 d . . .
C48 C 1.2390(3) 0.3675(3) 0.9317(3) 0.0771(15) Uani 1 1 d . . .
H48A H 1.2474 0.3298 0.9584 0.116 Uiso 1 1 calc R . .
H48B H 1.2647 0.4056 0.9541 0.116 Uiso 1 1 calc R . .
H48C H 1.2748 0.3609 0.8960 0.116 Uiso 1 1 calc R . .
C49 C 0.9028(3) 0.4252(2) 0.98060(18) 0.0535(10) Uani 1 1 d . . .
H49A H 0.9395 0.4200 1.0211 0.080 Uiso 1 1 calc R . .
H49B H 0.8436 0.3985 0.9777 0.080 Uiso 1 1 calc R . .
H49C H 0.8840 0.4704 0.9744 0.080 Uiso 1 1 calc R . .
C50 C 0.7417(2) 0.45220(17) 0.87637(16) 0.0398(8) Uani 1 1 d . . .
C51 C 0.7656(2) 0.51849(17) 0.87696(16) 0.0403(8) Uani 1 1 d . . .
C52 C 0.7069(3) 0.56451(18) 0.90179(18) 0.0456(9) Uani 1 1 d . . .
H52 H 0.7264 0.6083 0.9020 0.055 Uiso 1 1 calc R . .
C53 C 0.6213(3) 0.54787(19) 0.92603(17) 0.0454(9) Uani 1 1 d . . .
C54 C 0.5970(3) 0.4835(2) 0.92536(17) 0.0473(9) Uani 1 1 d . . .
H54 H 0.5388 0.4710 0.9419 0.057 Uiso 1 1 calc R . .
C55 C 0.6539(3) 0.43595(18) 0.90143(16) 0.0438(8) Uani 1 1 d . . .
C56 C 0.6187(3) 0.3679(2) 0.9053(2) 0.0581(11) Uani 1 1 d . . .
H56A H 0.5624 0.3665 0.9291 0.087 Uiso 1 1 calc R . .
H56B H 0.6719 0.3412 0.9252 0.087 Uiso 1 1 calc R . .
H56C H 0.5989 0.3515 0.8641 0.087 Uiso 1 1 calc R . .
C57 C 0.5565(3) 0.5982(2) 0.9509(2) 0.0602(11) Uani 1 1 d . . .
H57A H 0.5287 0.5809 0.9867 0.090 Uiso 1 1 calc R . .
H57B H 0.5031 0.6097 0.9194 0.090 Uiso 1 1 calc R . .
H57C H 0.5957 0.6365 0.9628 0.090 Uiso 1 1 calc R . .
C58 C 0.8563(3) 0.5432(2) 0.8504(2) 0.0528(10) Uani 1 1 d . . .
H58A H 0.8601 0.5900 0.8551 0.079 Uiso 1 1 calc R . .
H58B H 0.8520 0.5321 0.8070 0.079 Uiso 1 1 calc R . .
H58C H 0.9151 0.5235 0.8721 0.079 Uiso 1 1 calc R . .
N1 N 0.7650(2) 0.33882(14) 0.82040(14) 0.0429(7) Uani 1 1 d . . .
Na1 Na 0.21405(13) 0.09671(10) 0.76545(10) 0.0760(6) Uani 1 1 d . . .
O5 O 0.3511(4) 0.1998(3) 0.7625(3) 0.136(2) Uani 1 1 d U A .
O4 O 0.3960(2) 0.06667(19) 0.77047(16) 0.0714(9) Uani 1 1 d . A .
O10 O 0.1741(2) 0.19281(18) 0.85554(16) 0.0722(9) Uani 1 1 d . A .
O6 O 0.2904(4) 0.0827(2) 0.88419(17) 0.0960(13) Uani 1 1 d . A .
O7 O 0.2098(3) -0.02179(19) 0.81016(19) 0.0836(11) Uani 1 1 d . A .
O8 O 0.0718(2) 0.02261(16) 0.71491(14) 0.0614(8) Uani 1 1 d . A .
O9 O 0.0333(2) 0.12718(17) 0.78006(15) 0.0719(9) Uani 1 1 d . A .
O3 O 0.2665(2) 0.04175(18) 0.66734(16) 0.0698(9) Uani 1 1 d . A .
O2 O 0.1722(3) 0.1551(2) 0.6255(2) 0.1031(15) Uani 1 1 d D . .
O1 O 0.1687(7) 0.2505(5) 0.7114(4) 0.132(3) Uani 0.673(7) 1 d PD A 1
C11 C 0.1627(8) 0.2180(4) 0.6036(5) 0.108(2) Uani 0.673(7) 1 d PDU A 1
H11A H 0.1215 0.2200 0.5638 0.129 Uiso 0.673(7) 1 calc PR A 1
H11B H 0.2276 0.2375 0.5995 0.129 Uiso 0.673(7) 1 calc PR A 1
C12 C 0.1124(8) 0.2504(6) 0.6539(4) 0.110(3) Uani 0.673(7) 1 d PDU A 1
H12A H 0.0971 0.2954 0.6417 0.132 Uiso 0.673(7) 1 calc PR A 1
H12B H 0.0494 0.2282 0.6576 0.132 Uiso 0.673(7) 1 calc PR A 1
C13 C 0.2631(11) 0.2763(9) 0.7148(8) 0.182(9) Uani 0.673(7) 1 d PDU A 1
H13A H 0.2550 0.3229 0.7066 0.219 Uiso 0.673(7) 1 calc PR A 1
H13B H 0.2940 0.2581 0.6801 0.219 Uiso 0.673(7) 1 calc PR A 1
C14 C 0.3385(15) 0.2700(10) 0.7708(9) 0.182(9) Uani 0.673(7) 1 d PDU A 1
H14A H 0.3994 0.2947 0.7672 0.219 Uiso 0.673(7) 1 calc PR A 1
H14B H 0.3115 0.2809 0.8094 0.219 Uiso 0.673(7) 1 calc PR A 1
O1' O 0.2549(10) 0.2779(8) 0.6721(5) 0.108(6) Uani 0.327(7) 1 d PD A 2
C11' C 0.1595(16) 0.2013(8) 0.6684(7) 0.108(2) Uani 0.327(7) 1 d PDU A 2
H1 H 0.2110 0.1977 0.7035 0.129 Uiso 0.327(7) 1 calc PR A 2
H11' H 0.0943 0.1969 0.6835 0.129 Uiso 0.327(7) 1 calc PR A 2
C12' C 0.1674(14) 0.2661(10) 0.6355(11) 0.104(3) Uani 0.327(7) 1 d PDU A 2
H12C H 0.1753 0.2619 0.5915 0.125 Uiso 0.327(7) 1 calc PR A 2
H12D H 0.1141 0.2967 0.6419 0.125 Uiso 0.327(7) 1 calc PR A 2
C13' C 0.2414(9) 0.2842(8) 0.7326(5) 0.051(3) Uani 0.327(7) 1 d PDU A 2
H13C H 0.1828 0.2590 0.7404 0.061 Uiso 0.327(7) 1 calc PR A 2
H13D H 0.2276 0.3298 0.7408 0.061 Uiso 0.327(7) 1 calc PR A 2
C14' C 0.3268(11) 0.2628(10) 0.7765(8) 0.054(3) Uani 0.327(7) 1 d PDU A 2
H14C H 0.3838 0.2914 0.7734 0.065 Uiso 0.327(7) 1 calc PR A 2
H14D H 0.3092 0.2650 0.8188 0.065 Uiso 0.327(7) 1 calc PR A 2
C59 C 0.8929(8) 0.3165(4) 0.5818(5) 0.073(2) Uani 0.438(11) 1 d PGDU B 3
C60 C 0.8983(8) 0.3804(4) 0.6001(4) 0.066(3) Uani 0.438(11) 1 d PGDU B 3
H60 H 0.8672 0.3939 0.6345 0.079 Uiso 0.438(11) 1 calc PR B 3
C61 C 0.9490(7) 0.4246(4) 0.5683(4) 0.070(3) Uani 0.438(11) 1 d PGU B 3
H61 H 0.9527 0.4683 0.5808 0.084 Uiso 0.438(11) 1 calc PR B 3
C62 C 0.9944(7) 0.4049(5) 0.5181(5) 0.077(3) Uani 0.438(11) 1 d PGU B 3
H62 H 1.0291 0.4351 0.4963 0.092 Uiso 0.438(11) 1 calc PR B 3
C63 C 0.9891(8) 0.3410(5) 0.4997(4) 0.076(3) Uani 0.438(11) 1 d PGU B 3
H63 H 1.0201 0.3275 0.4654 0.091 Uiso 0.438(11) 1 calc PR B 3
C64 C 0.9383(9) 0.2968(4) 0.5316(5) 0.074(3) Uani 0.438(11) 1 d PGDU B 3
H64 H 0.9346 0.2531 0.5191 0.088 Uiso 0.438(11) 1 calc PR B 3
C65 C 0.8435(9) 0.2676(5) 0.6183(6) 0.081(3) Uani 0.438(11) 1 d PDU B 3
H65A H 0.8864 0.2573 0.6556 0.122 Uiso 0.438(11) 1 calc PR B 3
H65B H 0.8306 0.2286 0.5939 0.122 Uiso 0.438(11) 1 calc PR B 3
H65C H 0.7813 0.2851 0.6291 0.122 Uiso 0.438(11) 1 calc PR B 3
C59' C 0.8695(7) 0.2939(5) 0.5765(5) 0.106(3) Uani 0.562(11) 1 d PGU B 4
H59' H 0.8261 0.2627 0.5900 0.128 Uiso 0.562(11) 1 calc PR B 4
C60' C 0.8774(7) 0.3540(6) 0.6041(4) 0.103(3) Uani 0.562(11) 1 d PGU B 4
H60' H 0.8393 0.3639 0.6363 0.124 Uiso 0.562(11) 1 calc PR B 4
C61' C 0.9409(8) 0.3997(5) 0.5844(4) 0.103(3) Uani 0.562(11) 1 d PGU B 4
H61' H 0.9463 0.4407 0.6032 0.124 Uiso 0.562(11) 1 calc PR B 4
C62' C 0.9967(7) 0.3852(4) 0.5372(5) 0.102(3) Uani 0.562(11) 1 d PGDU B 4
H62' H 1.0401 0.4164 0.5237 0.122 Uiso 0.562(11) 1 calc PR B 4
C63' C 0.9888(8) 0.3251(5) 0.5096(4) 0.102(3) Uani 0.562(11) 1 d PGDU B 4
C64' C 0.9252(8) 0.2794(4) 0.5293(5) 0.107(3) Uani 0.562(11) 1 d PGDU B 4
H64' H 0.9199 0.2384 0.5105 0.128 Uiso 0.562(11) 1 calc PR B 4
C65' C 1.0502(9) 0.3085(6) 0.4578(5) 0.110(3) Uani 0.562(11) 1 d PDU B 4
H65D H 1.1197 0.3061 0.4739 0.165 Uiso 0.562(11) 1 calc PR B 4
H65E H 1.0412 0.3418 0.4262 0.165 Uiso 0.562(11) 1 calc PR B 4
H65F H 1.0289 0.2669 0.4401 0.165 Uiso 0.562(11) 1 calc PR B 4

loop_
_atom_site_aniso_label
_atom_site_aniso_U_11
_atom_site_aniso_U_22
_atom_site_aniso_U_33
_atom_site_aniso_U_23
_atom_site_aniso_U_13
_atom_site_aniso_U_12
B1 0.044(2) 0.037(2) 0.065(3) -0.016(2) -0.010(2) -0.0010(18)
C1 0.050(2) 0.088(4) 0.065(3) -0.009(3) -0.010(2) 0.015(2)
C2 0.047(2) 0.085(3) 0.052(2) -0.003(2) -0.0001(18) 0.003(2)
C3 0.080(3) 0.061(3) 0.079(3) -0.006(2) 0.018(3) -0.002(2)
C4 0.079(3) 0.056(3) 0.093(4) 0.010(3) 0.006(3) -0.002(2)
C5 0.089(4) 0.122(6) 0.129(6) 0.087(5) -0.029(4) -0.020(4)
C6 0.080(4) 0.135(6) 0.085(4) 0.013(4) -0.006(3) 0.012(4)
C7 0.077(3) 0.103(4) 0.050(2) -0.012(3) 0.006(2) -0.004(3)
C8 0.051(2) 0.095(4) 0.072(3) -0.003(3) -0.001(2) -0.008(2)
C9 0.049(2) 0.050(2) 0.081(3) -0.008(2) 0.010(2) -0.0018(18)
C10 0.053(2) 0.054(2) 0.077(3) 0.003(2) 0.020(2) 0.0114(19)
C15 0.126(5) 0.109(5) 0.094(5) -0.021(4) -0.006(3) -0.063(4)
C16 0.049(3) 0.123(5) 0.106(5) 0.007(4) 0.010(3) -0.013(3)
C17 0.055(3) 0.068(3) 0.082(3) 0.006(3) 0.010(2) 0.014(2)
C18 0.055(2) 0.075(3) 0.077(3) -0.002(3) 0.016(2) 0.001(2)
C19 0.063(3) 0.107(4) 0.068(3) 0.015(3) -0.006(2) -0.016(3)
C20 0.053(3) 0.096(4) 0.099(4) 0.016(3) 0.000(3) -0.003(3)
C21 0.064(3) 0.040(2) 0.063(3) 0.0068(18) -0.002(2) 0.0003(18)
C22 0.101(4) 0.073(3) 0.071(3) 0.004(3) 0.033(3) -0.016(3)
C23 0.060(3) 0.057(3) 0.078(3) 0.017(2) -0.010(2) 0.007(2)
C24 0.049(2) 0.050(2) 0.047(2) 0.0082(17) 0.0001(16) 0.0027(17)
C25 0.0381(17) 0.046(2) 0.0418(19) 0.0012(15) -0.0019(14) -0.0002(15)
C26 0.049(2) 0.059(2) 0.0335(17) -0.0024(16) -0.0063(15) 0.0030(18)
C27 0.0455(19) 0.043(2) 0.0401(19) -0.0099(15) -0.0086(15) 0.0016(15)
C28 0.0345(17) 0.0399(19) 0.0453(19) -0.0108(15) -0.0081(14) -0.0010(14)
C29 0.0339(16) 0.0367(17) 0.0405(18) -0.0089(14) -0.0030(13) 0.0005(13)
C30 0.0382(17) 0.0390(19) 0.0393(18) -0.0052(14) -0.0013(14) 0.0009(14)
C31 0.0335(16) 0.0359(17) 0.0412(18) -0.0058(14) -0.0013(13) -0.0005(13)
C32 0.0341(17) 0.0377(18) 0.0452(19) -0.0071(15) -0.0056(14) -0.0010(14)
C33 0.0385(18) 0.0319(18) 0.065(2) -0.0001(16) -0.0048(17) 0.0009(14)
C34 0.0428(19) 0.041(2) 0.053(2) 0.0045(16) -0.0042(16) 0.0049(15)
C35 0.0408(18) 0.045(2) 0.046(2) 0.0016(16) -0.0015(15) 0.0028(15)
C36 0.0392(17) 0.0372(18) 0.0387(18) -0.0050(14) -0.0042(14) -0.0022(14)
C37 0.058(2) 0.062(3) 0.043(2) -0.0014(18) -0.0082(17) 0.006(2)
C38 0.080(4) 0.284(11) 0.054(3) 0.004(5) 0.002(3) -0.012(5)
C39 0.056(3) 0.114(5) 0.069(3) -0.013(3) -0.019(2) 0.005(3)
C40 0.184(8) 0.074(4) 0.105(5) -0.009(3) -0.094(5) -0.008(4)
C41 0.062(2) 0.057(3) 0.054(2) -0.0130(19) -0.0134(19) 0.006(2)
C42 0.049(2) 0.043(2) 0.048(2) -0.0034(16) -0.0103(16) 0.0032(16)
C43 0.043(2) 0.050(2) 0.060(2) -0.0097(19) -0.0019(17) 0.0030(17)
C44 0.043(2) 0.046(2) 0.062(2) -0.0025(18) -0.0110(18) 0.0015(17)
C45 0.055(2) 0.039(2) 0.049(2) -0.0003(16) -0.0103(17) -0.0013(16)
C46 0.049(2) 0.0282(17) 0.048(2) -0.0015(14) -0.0077(15) -0.0041(14)
C47 0.0414(18) 0.0302(17) 0.050(2) -0.0068(15) -0.0047(15) -0.0005(14)
C48 0.048(2) 0.081(4) 0.095(4) -0.011(3) -0.021(2) 0.006(2)
C49 0.060(2) 0.051(2) 0.047(2) 0.0002(18) -0.0033(17) 0.0022(19)
C50 0.0382(17) 0.0382(18) 0.0407(18) -0.0053(14) -0.0061(14) 0.0002(14)
C51 0.0376(17) 0.0369(18) 0.0444(19) -0.0057(15) -0.0040(14) 0.0024(14)
C52 0.046(2) 0.0354(18) 0.052(2) -0.0057(16) -0.0078(16) 0.0013(15)
C53 0.0435(19) 0.047(2) 0.0437(19) -0.0077(16) -0.0043(15) 0.0068(16)
C54 0.0448(19) 0.053(2) 0.0436(19) -0.0057(17) 0.0032(15) -0.0004(17)
C55 0.052(2) 0.0371(19) 0.0403(18) -0.0026(15) -0.0057(15) -0.0048(15)
C56 0.068(3) 0.044(2) 0.064(3) -0.0049(19) 0.013(2) -0.0100(19)
C57 0.053(2) 0.054(3) 0.071(3) -0.016(2) -0.005(2) 0.0084(19)
C58 0.045(2) 0.046(2) 0.066(3) -0.0055(19) 0.0001(18) -0.0067(17)
N1 0.0415(16) 0.0322(15) 0.0521(18) -0.0106(13) -0.0080(13) 0.0006(12)
Na1 0.0495(10) 0.0795(13) 0.0987(14) -0.0271(11) 0.0067(9) 0.0067(9)
O5 0.081(3) 0.126(4) 0.197(6) -0.066(4) -0.006(3) -0.010(3)
O4 0.0475(17) 0.095(3) 0.071(2) -0.0024(18) 0.0028(14) 0.0034(16)
O10 0.0556(18) 0.080(2) 0.082(2) 0.0088(18) 0.0113(16) 0.0003(16)
O6 0.121(3) 0.107(3) 0.060(2) 0.007(2) 0.010(2) 0.037(3)
O7 0.063(2) 0.085(3) 0.099(3) 0.030(2) -0.0074(19) 0.0026(18)
O8 0.0557(17) 0.067(2) 0.0624(18) 0.0030(15) 0.0081(13) -0.0014(14)
O9 0.0660(19) 0.074(2) 0.072(2) -0.0148(17) -0.0104(16) 0.0160(17)
O3 0.0544(17) 0.083(2) 0.072(2) 0.0106(17) 0.0060(15) -0.0096(16)
O2 0.069(2) 0.083(3) 0.148(4) 0.005(3) -0.029(3) 0.008(2)
O1 0.146(8) 0.136(8) 0.115(6) -0.012(5) 0.025(5) 0.015(6)
C11 0.085(5) 0.114(6) 0.116(6) 0.003(4) -0.020(4) 0.009(4)
C12 0.092(6) 0.117(6) 0.114(6) 0.012(5) -0.018(5) 0.009(5)
C13 0.31(2) 0.132(9) 0.124(9) -0.032(9) 0.121(14) -0.121(12)
C14 0.32(2) 0.125(9) 0.125(9) -0.029(9) 0.119(13) -0.117(12)
O1' 0.119(11) 0.148(14) 0.065(8) -0.033(8) 0.039(7) -0.070(10)
C11' 0.085(5) 0.114(6) 0.116(6) 0.003(4) -0.020(4) 0.009(4)
C12' 0.077(6) 0.113(7) 0.116(7) -0.006(6) -0.014(6) 0.001(6)
C13' 0.043(5) 0.058(7) 0.054(6) -0.012(5) 0.023(5) -0.002(5)
C14' 0.054(5) 0.055(7) 0.055(7) -0.005(5) 0.018(5) -0.004(5)
C59 0.068(4) 0.070(5) 0.077(4) 0.009(4) -0.004(4) 0.002(4)
C60 0.064(4) 0.065(5) 0.066(4) 0.001(4) 0.001(4) 0.010(4)
C61 0.067(4) 0.069(5) 0.072(5) 0.000(4) -0.001(4) 0.011(4)
C62 0.067(5) 0.083(5) 0.078(5) -0.001(4) 0.000(4) 0.011(4)
C63 0.065(5) 0.085(5) 0.077(5) -0.009(4) 0.003(4) 0.014(4)
C64 0.067(5) 0.074(5) 0.078(5) -0.004(4) -0.002(4) 0.013(4)
C65 0.076(5) 0.081(6) 0.085(6) 0.013(5) 0.003(5) -0.003(5)
C59' 0.098(6) 0.116(6) 0.096(5) 0.026(5) -0.030(4) 0.019(5)
C60' 0.096(6) 0.118(7) 0.089(5) 0.015(5) -0.023(4) 0.024(5)
C61' 0.102(6) 0.107(7) 0.094(5) 0.003(5) -0.024(4) 0.018(5)
C62' 0.103(5) 0.102(6) 0.093(5) 0.009(5) -0.024(4) 0.014(5)
C63' 0.104(5) 0.101(6) 0.094(5) 0.006(4) -0.025(4) 0.019(4)
C64' 0.101(6) 0.110(6) 0.100(5) 0.015(5) -0.034(4) 0.019(5)
C65' 0.113(6) 0.108(6) 0.102(6) 0.002(5) -0.017(5) 0.019(5)

loop_
_atom_type_symbol
_atom_type_description
_atom_type_scat_dispersion_real
_atom_type_scat_dispersion_imag
_atom_type_scat_source
C C 0.0181 0.0091 'International Tables Vol C Tables 4.2.6.8 and 6.1.1.4'
H H 0.0000 0.0000 'International Tables Vol C Tables 4.2.6.8 and 6.1.1.4'
B B 0.0090 0.0039 'International Tables Vol C Tables 4.2.6.8 and 6.1.1.4'
N N 0.0311 0.0180 'International Tables Vol C Tables 4.2.6.8 and 6.1.1.4'
O O 0.0492 0.0322 'International Tables Vol C Tables 4.2.6.8 and 6.1.1.4'
Na Na 0.1353 0.1239 'International Tables Vol C Tables 4.2.6.8 and 6.1.1.4'

loop_
_geom_angle_atom_site_label_1
_geom_angle_atom_site_label_2
_geom_angle_atom_site_label_3
_geom_angle
_geom_angle_site_symmetry_1
_geom_angle_site_symmetry_3
_geom_angle_publ_flag
C47 B1 C50 118.8(3) . . ?
N1 B1 C47 109.5(3) . . ?
N1 B1 C50 114.0(3) . . ?
H1A C1 H1B 108.7 . . ?
C2 C1 H1A 110.6 . . ?
C2 C1 H1B 110.6 . . ?
O9 C1 H1A 110.6 . . ?
O9 C1 H1B 110.6 . . ?
O9 C1 C2 105.9(4) . . ?
C1 C2 H2A 110.3 . . ?
C1 C2 H2B 110.3 . . ?
H2A C2 H2B 108.5 . . ?
O8 C2 C1 107.1(4) . . ?
O8 C2 H2A 110.3 . . ?
O8 C2 H2B 110.3 . . ?
H3A C3 H3B 107.9 . . ?
C4 C3 H3A 109.3 . . ?
C4 C3 H3B 109.3 . . ?
O8 C3 H3A 109.3 . . ?
O8 C3 H3B 109.3 . . ?
O8 C3 C4 111.8(4) . . ?
C3 C4 H4A 109.8 . . ?
C3 C4 H4B 109.8 . . ?
H4A C4 H4B 108.3 . . ?
O7 C4 C3 109.2(5) . . ?
O7 C4 H4A 109.8 . . ?
O7 C4 H4B 109.8 . . ?
H5A C5 H5B 108.1 . . ?
C6 C5 H5A 109.6 . . ?
C6 C5 H5B 109.6 . . ?
C6 C5 O7 110.4(5) . . ?
O7 C5 H5A 109.6 . . ?
O7 C5 H5B 109.6 . . ?
C5 C6 H6A 109.7 . . ?
C5 C6 H6B 109.7 . . ?
H6A C6 H6B 108.2 . . ?
O6 C6 C5 109.8(5) . . ?
O6 C6 H6A 109.7 . . ?
O6 C6 H6B 109.7 . . ?
H7A C7 H7B 108.8 . . ?
C8 C7 H7A 110.7 . . ?
C8 C7 H7B 110.7 . . ?
O6 C7 H7A 110.7 . . ?
O6 C7 H7B 110.7 . . ?
O6 C7 C8 105.3(4) . . ?
C7 C8 H8A 108.9 . . ?
C7 C8 H8B 108.9 . . ?
H8A C8 H8B 107.7 . . ?
O10 C8 C7 113.4(4) . . ?
O10 C8 H8A 108.9 . . ?
O10 C8 H8B 108.9 . . ?
H9A C9 H9B 108.2 . . ?
C10 C9 H9A 109.6 . . ?
C10 C9 H9B 109.6 . . ?
O10 C9 H9A 109.6 . . ?
O10 C9 H9B 109.6 . . ?
O10 C9 C10 110.2(4) . . ?
C9 C10 H10A 110.0 . . ?
C9 C10 H10B 110.0 . . ?
H10A C10 H10B 108.4 . . ?
O9 C10 C9 108.6(4) . . ?
O9 C10 H10A 110.0 . . ?
O9 C10 H10B 110.0 . . ?
H15A C15 H15B 108.7 . . ?
C16 C15 H15A 110.5 . . ?
C16 C15 H15B 110.5 . . ?
O5 C15 H15A 110.5 . . ?
O5 C15 H15B 110.5 . . ?
O5 C15 C16 106.2(5) . . ?
C15 C16 H16A 110.2 . . ?
C15 C16 H16B 110.2 . . ?
H16A C16 H16B 108.5 . . ?
O4 C16 C15 107.4(5) . . ?
O4 C16 H16A 110.2 . . ?
O4 C16 H16B 110.2 . . ?
H17A C17 H17B 107.9 . . ?
C18 C17 H17A 109.3 . . ?
C18 C17 H17B 109.3 . . ?
O4 C17 H17A 109.3 . . ?
O4 C17 H17B 109.3 . . ?
O4 C17 C18 111.7(4) . . ?
C17 C18 H18A 110.7 . . ?
C17 C18 H18B 110.7 . . ?
H18A C18 H18B 108.8 . . ?
O3 C18 C17 105.4(4) . . ?
O3 C18 H18A 110.7 . . ?
O3 C18 H18B 110.7 . . ?
H19A C19 H19B 107.6 . . ?
C20 C19 H19A 108.6 . . ?
C20 C19 H19B 108.6 . . ?
O3 C19 H19A 108.6 . . ?
O3 C19 H19B 108.6 . . ?
O3 C19 C20 114.5(5) . . ?
C19 C20 H20A 110.3 . . ?
C19 C20 H20B 110.3 . . ?
H20A C20 H20B 108.5 . . ?
O2 C20 C19 107.1(5) . . ?
O2 C20 H20A 110.3 . . ?
O2 C20 H20B 110.3 . . ?
H21A C21 H21B 109.5 . . ?
H21A C21 H21C 109.5 . . ?
H21B C21 H21C 109.5 . . ?
C24 C21 H21A 109.5 . . ?
C24 C21 H21B 109.5 . . ?
C24 C21 H21C 109.5 . . ?
H22A C22 H22B 109.5 . . ?
H22A C22 H22C 109.5 . . ?
H22B C22 H22C 109.5 . . ?
C24 C22 H22A 109.5 . . ?
C24 C22 H22B 109.5 . . ?
C24 C22 H22C 109.5 . . ?
H23A C23 H23B 109.5 . . ?
H23A C23 H23C 109.5 . . ?
H23B C23 H23C 109.5 . . ?
C24 C23 H23A 109.5 . . ?
C24 C23 H23B 109.5 . . ?
C24 C23 H23C 109.5 . . ?
C21 C24 C22 108.4(4) . . ?
C21 C24 C23 107.5(4) . . ?
C21 C24 C25 112.7(3) . . ?
C22 C24 C23 108.2(4) . . ?
C22 C24 C25 109.7(4) . . ?
C25 C24 C23 110.3(3) . . ?
C26 C25 C24 120.4(3) . . ?
C30 C25 C24 122.6(3) . . ?
C30 C25 C26 117.0(3) . . ?
C25 C26 H26 117.9 . . ?
C27 C26 C25 124.2(3) . . ?
C27 C26 H26 117.9 . . ?
C26 C27 H27 120.8 . . ?
C26 C27 C28 118.3(3) . . ?
C28 C27 H27 120.8 . . ?
C27 C28 C29 119.0(3) . . ?
N1 C28 C27 129.4(3) . . ?
N1 C28 C29 111.5(3) . . ?
C28 C29 C31 104.8(3) . . ?
C30 C29 C28 121.1(3) . . ?
C30 C29 C31 134.2(3) . . ?
C25 C30 H30 119.8 . . ?
C29 C30 C25 120.4(3) . . ?
C29 C30 H30 119.8 . . ?
C32 C31 C29 107.2(3) . . ?
C36 C31 C29 133.8(3) . . ?
C36 C31 C32 119.1(3) . . ?
C33 C32 C31 120.5(3) . . ?
N1 C32 C31 110.6(3) . . ?
N1 C32 C33 128.9(3) . . ?
C32 C33 H33 120.7 . . ?
C34 C33 C32 118.7(3) . . ?
C34 C33 H33 120.7 . . ?
C33 C34 H34 118.6 . . ?
C33 C34 C35 122.7(3) . . ?
C35 C34 H34 118.6 . . ?
C34 C35 C37 119.3(3) . . ?
C36 C35 C34 118.5(3) . . ?
C36 C35 C37 122.2(3) . . ?
C31 C36 H36 119.7 . . ?
C35 C36 C31 120.6(3) . . ?
C35 C36 H36 119.7 . . ?
C35 C37 C39 110.0(4) . . ?
C38 C37 C35 111.1(4) . . ?
C38 C37 C39 106.0(5) . . ?
C40 C37 C35 112.5(4) . . ?
C40 C37 C38 113.7(6) . . ?
C40 C37 C39 103.1(5) . . ?
C37 C38 H38A 109.5 . . ?
C37 C38 H38B 109.5 . . ?
C37 C38 H38C 109.5 . . ?
H38A C38 H38B 109.5 . . ?
H38A C38 H38C 109.5 . . ?
H38B C38 H38C 109.5 . . ?
C37 C39 H39A 109.5 . . ?
C37 C39 H39B 109.5 . . ?
C37 C39 H39C 109.5 . . ?
H39A C39 H39B 109.5 . . ?
H39A C39 H39C 109.5 . . ?
H39B C39 H39C 109.5 . . ?
C37 C40 H40A 109.5 . . ?
C37 C40 H40B 109.5 . . ?
C37 C40 H40C 109.5 . . ?
H40A C40 H40B 109.5 . . ?
H40A C40 H40C 109.5 . . ?
H40B C40 H40C 109.5 . . ?
H41A C41 H41B 109.5 . . ?
H41A C41 H41C 109.5 . . ?
H41B C41 H41C 109.5 . . ?
C42 C41 H41A 109.5 . . ?
C42 C41 H41B 109.5 . . ?
C42 C41 H41C 109.5 . . ?
C43 C42 C41 116.4(4) . . ?
C43 C42 C47 121.5(4) . . ?
C47 C42 C41 122.1(3) . . ?
C42 C43 H43 118.8 . . ?
C44 C43 C42 122.3(4) . . ?
C44 C43 H43 118.8 . . ?
C43 C44 C48 121.6(4) . . ?
C45 C44 C43 116.7(4) . . ?
C45 C44 C48 121.6(4) . . ?
C44 C45 H45 118.6 . . ?
C44 C45 C46 122.8(4) . . ?
C46 C45 H45 118.6 . . ?
C45 C46 C47 120.9(4) . . ?
C45 C46 C49 117.4(3) . . ?
C47 C46 C49 121.6(3) . . ?
C42 C47 B1 116.2(3) . . ?
C46 C47 B1 128.0(3) . . ?
C46 C47 C42 115.7(3) . . ?
C44 C48 H48A 109.5 . . ?
C44 C48 H48B 109.5 . . ?
C44 C48 H48C 109.5 . . ?
H48A C48 H48B 109.5 . . ?
H48A C48 H48C 109.5 . . ?
H48B C48 H48C 109.5 . . ?
C46 C49 H49A 109.5 . . ?
C46 C49 H49B 109.5 . . ?
C46 C49 H49C 109.5 . . ?
H49A C49 H49B 109.5 . . ?
H49A C49 H49C 109.5 . . ?
H49B C49 H49C 109.5 . . ?
C51 C50 B1 115.6(3) . . ?
C51 C50 C55 115.7(3) . . ?
C55 C50 B1 128.4(3) . . ?
C50 C51 C58 121.6(3) . . ?
C52 C51 C50 121.9(3) . . ?
C52 C51 C58 116.6(3) . . ?
C51 C52 H52 119.1 . . ?
C53 C52 C51 121.8(3) . . ?
C53 C52 H52 119.1 . . ?
C52 C53 C57 121.4(4) . . ?
C54 C53 C52 116.9(3) . . ?
C54 C53 C57 121.6(4) . . ?
C53 C54 H54 118.4 . . ?
C53 C54 C55 123.2(4) . . ?
C55 C54 H54 118.4 . . ?
C50 C55 C56 122.5(4) . . ?
C54 C55 C50 120.6(3) . . ?
C54 C55 C56 116.9(4) . . ?
C55 C56 H56A 109.5 . . ?
C55 C56 H56B 109.5 . . ?
C55 C56 H56C 109.5 . . ?
H56A C56 H56B 109.5 . . ?
H56A C56 H56C 109.5 . . ?
H56B C56 H56C 109.5 . . ?
C53 C57 H57A 109.5 . . ?
C53 C57 H57B 109.5 . . ?
C53 C57 H57C 109.5 . . ?
H57A C57 H57B 109.5 . . ?
H57A C57 H57C 109.5 . . ?
H57B C57 H57C 109.5 . . ?
C51 C58 H58A 109.5 . . ?
C51 C58 H58B 109.5 . . ?
C51 C58 H58C 109.5 . . ?
H58A C58 H58B 109.5 . . ?
H58A C58 H58C 109.5 . . ?
H58B C58 H58C 109.5 . . ?
C28 N1 B1 131.6(3) . . ?
C32 N1 B1 121.7(3) . . ?
C32 N1 C28 105.9(3) . . ?
O5 Na1 O10 70.93(15) . . ?
O5 Na1 C11' 64.1(4) . . ?
O4 Na1 O5 62.98(15) . . ?
O4 Na1 O10 113.20(12) . . ?
O4 Na1 O6 70.38(13) . . ?
O4 Na1 O7 79.54(13) . . ?
O4 Na1 O8 123.09(13) . . ?
O4 Na1 O9 170.49(14) . . ?
O4 Na1 O3 64.78(11) . . ?
O4 Na1 C11' 111.2(4) . . ?
O10 Na1 C11' 86.5(2) . . ?
O6 Na1 O5 85.38(18) . . ?
O6 Na1 O10 59.98(12) . . ?
O6 Na1 C11' 141.2(3) . . ?
O7 Na1 O5 138.32(16) . . ?
O7 Na1 O10 111.79(15) . . ?
O7 Na1 O6 64.32(15) . . ?
O7 Na1 C11' 153.9(3) . . ?
O8 Na1 O5 152.56(19) . . ?
O8 Na1 O10 120.32(12) . . ?
O8 Na1 O6 122.06(16) . . ?
O8 Na1 O7 64.38(12) . . ?
O8 Na1 C11' 90.6(4) . . ?
O9 Na1 O5 117.04(16) . . ?
O9 Na1 O10 59.76(10) . . ?
O9 Na1 O6 100.12(14) . . ?
O9 Na1 O7 96.89(14) . . ?
O9 Na1 O8 61.81(11) . . ?
O9 Na1 O3 124.01(12) . . ?
O9 Na1 C11' 75.7(4) . . ?
O3 Na1 O5 93.92(16) . . ?
O3 Na1 O10 162.41(14) . . ?
O3 Na1 O6 129.49(14) . . ?
O3 Na1 O7 85.39(13) . . ?
O3 Na1 O8 69.63(11) . . ?
O3 Na1 C11' 78.7(3) . . ?
C15 O5 Na1 102.0(4) . . ?
C15 O5 C14 109.8(9) . . ?
C14 O5 Na1 130.6(8) . . ?
C14' O5 C15 111.0(7) . . ?
C14' O5 Na1 121.8(8) . . ?
C14' O5 C14 9.8(14) . . ?
C16 O4 Na1 120.4(3) . . ?
C17 O4 C16 111.5(4) . . ?
C17 O4 Na1 111.2(3) . . ?
C8 O10 Na1 110.7(3) . . ?
C9 O10 C8 113.1(4) . . ?
C9 O10 Na1 112.6(3) . . ?
C6 O6 Na1 109.5(4) . . ?
C7 O6 C6 116.6(5) . . ?
C7 O6 Na1 117.9(3) . . ?
C4 O7 C5 112.9(4) . . ?
C4 O7 Na1 115.1(3) . . ?
C5 O7 Na1 113.9(4) . . ?
C2 O8 C3 111.6(4) . . ?
C2 O8 Na1 117.6(3) . . ?
C3 O8 Na1 111.3(3) . . ?
C1 O9 C10 114.5(4) . . ?
C1 O9 Na1 111.7(3) . . ?
C10 O9 Na1 117.6(3) . . ?
C18 O3 C19 113.1(4) . . ?
C18 O3 Na1 115.6(3) . . ?
C19 O3 Na1 121.6(3) . . ?
C20 O2 C11 111.3(6) . . ?
C11' O2 C20 160.5(10) . . ?
C11' O2 C11 64.4(9) . . ?
C13 O1 C12 117.3(12) . . ?
O2 C11 H11A 111.5 . . ?
O2 C11 H11B 111.5 . . ?
O2 C11 C12 101.3(8) . . ?
H11A C11 H11B 109.3 . . ?
C12 C11 H11A 111.5 . . ?
C12 C11 H11B 111.5 . . ?
O1 C12 C11 114.1(9) . . ?
O1 C12 H12A 108.7 . . ?
O1 C12 H12B 108.7 . . ?
C11 C12 H12A 108.7 . . ?
C11 C12 H12B 108.7 . . ?
H12A C12 H12B 107.6 . . ?
O1 C13 H13A 106.5 . . ?
O1 C13 H13B 106.5 . . ?
O1 C13 C14 123.4(13) . . ?
H13A C13 H13B 106.5 . . ?
C14 C13 H13A 106.5 . . ?
C14 C13 H13B 106.5 . . ?
O5 C14 C13 93.6(15) . . ?
O5 C14 H14A 113.0 . . ?
O5 C14 H14B 113.0 . . ?
C13 C14 H14A 113.0 . . ?
C13 C14 H14B 113.0 . . ?
H14A C14 H14B 110.4 . . ?
C13' O1' C12' 112.5(16) . . ?
Na1 C11' H1 46.3 . . ?
Na1 C11' H11' 82.0 . . ?
O2 C11' Na1 86.8(8) . . ?
O2 C11' H1 110.6 . . ?
O2 C11' H11' 110.7 . . ?
O2 C11' C12' 105.5(15) . . ?
H1 C11' H11' 108.8 . . ?
C12' C11' Na1 156.9(12) . . ?
C12' C11' H1 110.6 . . ?
C12' C11' H11' 110.7 . . ?
O1' C12' C11' 89.0(13) . . ?
O1' C12' H12C 113.8 . . ?
O1' C12' H12D 113.8 . . ?
C11' C12' H12C 113.8 . . ?
C11' C12' H12D 113.8 . . ?
H12C C12' H12D 111.0 . . ?
O1' C13' H13C 108.6 . . ?
O1' C13' H13D 108.6 . . ?
O1' C13' C14' 114.8(13) . . ?
H13C C13' H13D 107.5 . . ?
C14' C13' H13C 108.6 . . ?
C14' C13' H13D 108.6 . . ?
O5 C14' C13' 108.8(14) . . ?
O5 C14' H14C 109.9 . . ?
O5 C14' H14D 109.9 . . ?
C13' C14' H14C 109.9 . . ?
C13' C14' H14D 109.9 . . ?
H14C C14' H14D 108.3 . . ?
C60 C59 C64 120.0 . . ?
C60 C59 C65 120.4(4) . . ?
C64 C59 C65 119.5(4) . . ?
C59 C60 H60 120.0 . . ?
C61 C60 C59 120.0 . . ?
C61 C60 H60 120.0 . . ?
C60 C61 H61 120.0 . . ?
C60 C61 C62 120.0 . . ?
C62 C61 H61 120.0 . . ?
C61 C62 H62 120.0 . . ?
C63 C62 C61 120.0 . . ?
C63 C62 H62 120.0 . . ?
C62 C63 H63 120.0 . . ?
C62 C63 C64 120.0 . . ?
C64 C63 H63 120.0 . . ?
C59 C64 H64 120.0 . . ?
C63 C64 C59 120.0 . . ?
C63 C64 H64 120.0 . . ?
C60' C59' H59' 120.0 . . ?
C60' C59' C64' 120.0 . . ?
C64' C59' H59' 120.0 . . ?
C59' C60' H60' 120.0 . . ?
C59' C60' C61' 120.0 . . ?
C61' C60' H60' 120.0 . . ?
C60' C61' H61' 120.0 . . ?
C62' C61' C60' 120.0 . . ?
C62' C61' H61' 120.0 . . ?
C61' C62' H62' 120.0 . . ?
C63' C62' C61' 120.0 . . ?
C63' C62' H62' 120.0 . . ?
C62' C63' C65' 120.5(4) . . ?
C64' C63' C62' 120.0 . . ?
C64' C63' C65' 119.5(4) . . ?
C59' C64' H64' 120.0 . . ?
C63' C64' C59' 120.0 . . ?
C63' C64' H64' 120.0 . . ?

loop_
_geom_bond_atom_site_label_1
_geom_bond_atom_site_label_2
_geom_bond_distance
_geom_bond_site_symmetry_2
_geom_bond_publ_flag
B1 C47 1.631(5) . ?
B1 C50 1.635(6) . ?
B1 N1 1.584(5) . ?
C1 H1A 0.9900 . ?
C1 H1B 0.9900 . ?
C1 C2 1.489(7) . ?
C1 O9 1.404(5) . ?
C2 H2A 0.9900 . ?
C2 H2B 0.9900 . ?
C2 O8 1.408(5) . ?
C3 H3A 0.9900 . ?
C3 H3B 0.9900 . ?
C3 C4 1.488(7) . ?
C3 O8 1.421(6) . ?
C4 H4A 0.9900 . ?
C4 H4B 0.9900 . ?
C4 O7 1.403(6) . ?
C5 H5A 0.9900 . ?
C5 H5B 0.9900 . ?
C5 C6 1.467(10) . ?
C5 O7 1.475(8) . ?
C6 H6A 0.9900 . ?
C6 H6B 0.9900 . ?
C6 O6 1.430(8) . ?
C7 H7A 0.9900 . ?
C7 H7B 0.9900 . ?
C7 C8 1.494(8) . ?
C7 O6 1.414(6) . ?
C8 H8A 0.9900 . ?
C8 H8B 0.9900 . ?
C8 O10 1.429(6) . ?
C9 H9A 0.9899 . ?
C9 H9B 0.9899 . ?
C9 C10 1.457(7) . ?
C9 O10 1.401(5) . ?
C10 H10A 0.9900 . ?
C10 H10B 0.9900 . ?
C10 O9 1.439(5) . ?
C15 H15A 0.9900 . ?
C15 H15B 0.9900 . ?
C15 C16 1.562(10) . ?
C15 O5 1.409(9) . ?
C16 H16A 0.9900 . ?
C16 H16B 0.9900 . ?
C16 O4 1.473(7) . ?
C17 H17A 0.9900 . ?
C17 H17B 0.9900 . ?
C17 C18 1.483(7) . ?
C17 O4 1.416(6) . ?
C18 H18A 0.9900 . ?
C18 H18B 0.9900 . ?
C18 O3 1.429(6) . ?
C19 H19A 0.9900 . ?
C19 H19B 0.9900 . ?
C19 C20 1.434(8) . ?
C19 O3 1.429(6) . ?
C20 H20A 0.9900 . ?
C20 H20B 0.9900 . ?
C20 O2 1.378(8) . ?
C21 H21A 0.9800 . ?
C21 H21B 0.9800 . ?
C21 H21C 0.9800 . ?
C21 C24 1.515(6) . ?
C22 H22A 0.9800 . ?
C22 H22B 0.9800 . ?
C22 H22C 0.9800 . ?
C22 C24 1.517(6) . ?
C23 H23A 0.9800 . ?
C23 H23B 0.9800 . ?
C23 H23C 0.9800 . ?
C23 C24 1.544(6) . ?
C24 C25 1.533(5) . ?
C25 C26 1.419(5) . ?
C25 C30 1.395(5) . ?
C26 H26 0.9500 . ?
C26 C27 1.368(6) . ?
C27 H27 0.9500 . ?
C27 C28 1.407(5) . ?
C28 C29 1.422(5) . ?
C28 N1 1.389(5) . ?
C29 C30 1.394(5) . ?
C29 C31 1.425(5) . ?
C30 H30 0.9500 . ?
C31 C32 1.418(5) . ?
C31 C36 1.416(5) . ?
C32 C33 1.388(5) . ?
C32 N1 1.374(4) . ?
C33 H33 0.9500 . ?
C33 C34 1.378(5) . ?
C34 H34 0.9500 . ?
C34 C35 1.409(5) . ?
C35 C36 1.377(5) . ?
C35 C37 1.543(5) . ?
C36 H36 0.9500 . ?
C37 C38 1.518(8) . ?
C37 C39 1.555(7) . ?
C37 C40 1.504(8) . ?
C38 H38A 0.9800 . ?
C38 H38B 0.9800 . ?
C38 H38C 0.9800 . ?
C39 H39A 0.9800 . ?
C39 H39B 0.9800 . ?
C39 H39C 0.9800 . ?
C40 H40A 0.9800 . ?
C40 H40B 0.9800 . ?
C40 H40C 0.9800 . ?
C41 H41A 0.9800 . ?
C41 H41B 0.9800 . ?
C41 H41C 0.9800 . ?
C41 C42 1.513(5) . ?
C42 C43 1.387(5) . ?
C42 C47 1.417(6) . ?
C43 H43 0.9500 . ?
C43 C44 1.384(6) . ?
C44 C45 1.379(6) . ?
C44 C48 1.512(6) . ?
C45 H45 0.9500 . ?
C45 C46 1.392(5) . ?
C46 C47 1.415(5) . ?
C46 C49 1.500(6) . ?
C48 H48A 0.9800 . ?
C48 H48B 0.9800 . ?
C48 H48C 0.9800 . ?
C49 H49A 0.9800 . ?
C49 H49B 0.9800 . ?
C49 H49C 0.9800 . ?
C50 C51 1.418(5) . ?
C50 C55 1.419(5) . ?
C51 C52 1.400(5) . ?
C51 C58 1.519(5) . ?
C52 H52 0.9500 . ?
C52 C53 1.385(6) . ?
C53 C54 1.380(6) . ?
C53 C57 1.515(5) . ?
C54 H54 0.9500 . ?
C54 C55 1.399(6) . ?
C55 C56 1.503(5) . ?
C56 H56A 0.9800 . ?
C56 H56B 0.9800 . ?
C56 H56C 0.9800 . ?
C57 H57A 0.9800 . ?
C57 H57B 0.9800 . ?
C57 H57C 0.9800 . ?
C58 H58A 0.9800 . ?
C58 H58B 0.9800 . ?
C58 H58C 0.9800 . ?
Na1 O5 2.857(6) . ?
Na1 O4 2.559(4) . ?
Na1 O10 2.913(4) . ?
Na1 O6 2.724(4) . ?
Na1 O7 2.660(4) . ?
Na1 O8 2.633(4) . ?
Na1 O9 2.609(4) . ?
Na1 O3 2.616(4) . ?
Na1 C11' 3.09(2) . ?
O5 C14 1.49(2) . ?
O5 C14' 1.40(2) . ?
O2 C11 1.397(8) . ?
O2 C11' 1.374(10) . ?
O1 C12 1.409(8) . ?
O1 C13 1.395(9) . ?
C11 H11A 0.9900 . ?
C11 H11B 0.9900 . ?
C11 C12 1.526(9) . ?
C12 H12A 0.9900 . ?
C12 H12B 0.9900 . ?
C13 H13A 0.9900 . ?
C13 H13B 0.9900 . ?
C13 C14 1.524(10) . ?
C14 H14A 0.9900 . ?
C14 H14B 0.9900 . ?
O1' C12' 1.390(10) . ?
O1' C13' 1.370(9) . ?
C11' H1 0.9900 . ?
C11' H11' 0.9900 . ?
C11' C12' 1.542(10) . ?
C12' H12C 0.9900 . ?
C12' H12D 0.9900 . ?
C13' H13C 0.9900 . ?
C13' H13D 0.9900 . ?
C13' C14' 1.501(9) . ?
C14' H14C 0.9900 . ?
C14' H14D 0.9900 . ?
C59 C60 1.3900 . ?
C59 C64 1.3900 . ?
C59 C65 1.503(9) . ?
C60 H60 0.9500 . ?
C60 C61 1.3900 . ?
C61 H61 0.9500 . ?
C61 C62 1.3900 . ?
C62 H62 0.9500 . ?
C62 C63 1.3900 . ?
C63 H63 0.9500 . ?
C63 C64 1.3900 . ?
C64 H64 0.9500 . ?
C65 H65A 0.9800 . ?
C65 H65B 0.9800 . ?
C65 H65C 0.9800 . ?
C59' H59' 0.9500 . ?
C59' C60' 1.3900 . ?
C59' C64' 1.3900 . ?
C60' H60' 0.9500 . ?
C60' C61' 1.3900 . ?
C61' H61' 0.9500 . ?
C61' C62' 1.3900 . ?
C62' H62' 0.9500 . ?
C62' C63' 1.3900 . ?
C63' C64' 1.3900 . ?
C63' C65' 1.531(9) . ?
C64' H64' 0.9500 . ?
C65' H65D 0.9800 . ?
C65' H65E 0.9800 . ?
C65' H65F 0.9800 . ?

loop_
_geom_torsion_atom_site_label_1
_geom_torsion_atom_site_label_2
_geom_torsion_atom_site_label_3
_geom_torsion_atom_site_label_4
_geom_torsion
_geom_torsion_site_symmetry_1
_geom_torsion_site_symmetry_2
_geom_torsion_site_symmetry_3
_geom_torsion_site_symmetry_4
_geom_torsion_publ_flag
B1 C50 C51 C52 175.5(3) . . . . ?
B1 C50 C51 C58 -4.3(5) . . . . ?
B1 C50 C55 C54 -174.2(4) . . . . ?
B1 C50 C55 C56 7.5(6) . . . . ?
C1 C2 O8 C3 166.2(4) . . . . ?
C1 C2 O8 Na1 35.9(4) . . . . ?
C2 C1 O9 C10 -161.4(4) . . . . ?
C2 C1 O9 Na1 61.8(4) . . . . ?
C3 C4 O7 C5 172.4(5) . . . . ?
C3 C4 O7 Na1 39.3(6) . . . . ?
C4 C3 O8 C2 -82.8(5) . . . . ?
C4 C3 O8 Na1 50.7(5) . . . . ?
C5 C6 O6 C7 82.7(7) . . . . ?
C5 C6 O6 Na1 -54.5(6) . . . . ?
C6 C5 O7 C4 -173.7(6) . . . . ?
C6 C5 O7 Na1 -40.0(7) . . . . ?
C7 C8 O10 C9 85.7(5) . . . . ?
C7 C8 O10 Na1 -41.7(5) . . . . ?
C8 C7 O6 C6 170.8(5) . . . . ?
C8 C7 O6 Na1 -55.7(5) . . . . ?
C9 C10 O9 C1 167.5(4) . . . . ?
C9 C10 O9 Na1 -58.4(4) . . . . ?
C10 C9 O10 C8 -163.2(4) . . . . ?
C10 C9 O10 Na1 -36.8(4) . . . . ?
C15 C16 O4 C17 162.2(5) . . . . ?
C15 C16 O4 Na1 29.2(6) . . . . ?
C15 O5 C14 C13 170.3(9) . . . . ?
C15 O5 C14' C13' 179.8(10) . . . . ?
C16 C15 O5 Na1 65.6(5) . . . . ?
C16 C15 O5 C14 -152.9(9) . . . . ?
C16 C15 O5 C14' -163.2(10) . . . . ?
C17 C18 O3 C19 -173.4(4) . . . . ?
C17 C18 O3 Na1 40.0(5) . . . . ?
C18 C17 O4 C16 -82.9(5) . . . . ?
C18 C17 O4 Na1 54.5(5) . . . . ?
C19 C20 O2 C11 -173.4(6) . . . . ?
C19 C20 O2 C11' 113(3) . . . . ?
C20 C19 O3 C18 -78.5(6) . . . . ?
C20 C19 O3 Na1 65.9(6) . . . . ?
C20 O2 C11 C12 -180.0(6) . . . . ?
C20 O2 C11' Na1 -87(3) . . . . ?
C20 O2 C11' C12' 73(3) . . . . ?
C21 C24 C25 C26 -175.0(4) . . . . ?
C21 C24 C25 C30 7.5(5) . . . . ?
C22 C24 C25 C26 64.1(5) . . . . ?
C22 C24 C25 C30 -113.4(4) . . . . ?
C23 C24 C25 C26 -55.0(5) . . . . ?
C23 C24 C25 C30 127.6(4) . . . . ?
C24 C25 C26 C27 -178.8(4) . . . . ?
C24 C25 C30 C29 177.8(3) . . . . ?
C25 C26 C27 C28 0.7(6) . . . . ?
C26 C25 C30 C29 0.2(5) . . . . ?
C26 C27 C28 C29 0.7(6) . . . . ?
C26 C27 C28 N1 178.0(4) . . . . ?
C27 C28 C29 C30 -1.7(5) . . . . ?
C27 C28 C29 C31 177.5(3) . . . . ?
C27 C28 N1 B1 13.4(7) . . . . ?
C27 C28 N1 C32 -176.5(4) . . . . ?
C28 C29 C30 C25 1.2(5) . . . . ?
C28 C29 C31 C32 -0.6(4) . . . . ?
C28 C29 C31 C36 179.1(4) . . . . ?
C29 C28 N1 B1 -169.2(4) . . . . ?
C29 C28 N1 C32 0.9(4) . . . . ?
C29 C31 C32 C33 -178.5(3) . . . . ?
C29 C31 C32 N1 1.2(4) . . . . ?
C29 C31 C36 C35 179.6(4) . . . . ?
C30 C25 C26 C27 -1.2(6) . . . . ?
C30 C29 C31 C32 178.5(4) . . . . ?
C30 C29 C31 C36 -1.8(7) . . . . ?
C31 C29 C30 C25 -177.8(4) . . . . ?
C31 C32 C33 C34 -1.4(6) . . . . ?
C31 C32 N1 B1 170.0(3) . . . . ?
C31 C32 N1 C28 -1.3(4) . . . . ?
C32 C31 C36 C35 -0.8(5) . . . . ?
C32 C33 C34 C35 0.0(6) . . . . ?
C33 C32 N1 B1 -10.3(6) . . . . ?
C33 C32 N1 C28 178.4(4) . . . . ?
C33 C34 C35 C36 0.9(6) . . . . ?
C33 C34 C35 C37 -178.4(4) . . . . ?
C34 C35 C36 C31 -0.5(5) . . . . ?
C34 C35 C37 C38 64.8(6) . . . . ?
C34 C35 C37 C39 -52.3(5) . . . . ?
C34 C35 C37 C40 -166.5(5) . . . . ?
C36 C31 C32 C33 1.8(5) . . . . ?
C36 C31 C32 N1 -178.5(3) . . . . ?
C36 C35 C37 C38 -114.5(6) . . . . ?
C36 C35 C37 C39 128.4(5) . . . . ?
C36 C35 C37 C40 14.2(7) . . . . ?
C37 C35 C36 C31 178.8(3) . . . . ?
C41 C42 C43 C44 178.6(4) . . . . ?
C41 C42 C47 B1 -2.8(5) . . . . ?
C41 C42 C47 C46 -179.4(4) . . . . ?
C42 C43 C44 C45 1.4(6) . . . . ?
C42 C43 C44 C48 -179.9(4) . . . . ?
C43 C42 C47 B1 177.1(4) . . . . ?
C43 C42 C47 C46 0.5(6) . . . . ?
C43 C44 C45 C46 -0.9(6) . . . . ?
C44 C45 C46 C47 0.1(6) . . . . ?
C44 C45 C46 C49 179.1(4) . . . . ?
C45 C46 C47 B1 -176.0(4) . . . . ?
C45 C46 C47 C42 0.1(5) . . . . ?
C47 B1 C50 C51 69.6(5) . . . . ?
C47 B1 C50 C55 -116.9(4) . . . . ?
C47 B1 N1 C28 29.9(6) . . . . ?
C47 B1 N1 C32 -138.9(4) . . . . ?
C47 C42 C43 C44 -1.3(6) . . . . ?
C48 C44 C45 C46 -179.6(4) . . . . ?
C49 C46 C47 B1 5.0(6) . . . . ?
C49 C46 C47 C42 -178.9(3) . . . . ?
C50 B1 C47 C42 -157.9(4) . . . . ?
C50 B1 C47 C46 18.2(6) . . . . ?
C50 B1 N1 C28 -105.9(4) . . . . ?
C50 B1 N1 C32 85.4(5) . . . . ?
C50 C51 C52 C53 -1.3(5) . . . . ?
C51 C50 C55 C54 -0.7(5) . . . . ?
C51 C50 C55 C56 -179.0(3) . . . . ?
C51 C52 C53 C54 0.8(5) . . . . ?
C51 C52 C53 C57 -178.0(3) . . . . ?
C52 C53 C54 C55 -0.3(5) . . . . ?
C53 C54 C55 C50 0.3(6) . . . . ?
C53 C54 C55 C56 178.7(4) . . . . ?
C55 C50 C51 C52 1.2(5) . . . . ?
C55 C50 C51 C58 -178.6(3) . . . . ?
C57 C53 C54 C55 178.5(4) . . . . ?
C58 C51 C52 C53 178.5(3) . . . . ?
N1 B1 C47 C42 68.7(5) . . . . ?
N1 B1 C47 C46 -115.1(4) . . . . ?
N1 B1 C50 C51 -159.0(3) . . . . ?
N1 B1 C50 C55 14.5(6) . . . . ?
N1 C28 C29 C30 -179.4(3) . . . . ?
N1 C28 C29 C31 -0.2(4) . . . . ?
N1 C32 C33 C34 179.0(4) . . . . ?
Na1 O5 C14 C13 -63.0(13) . . . . ?
Na1 O5 C14' C13' -60.2(15) . . . . ?
Na1 C11' C12' O1' 8(4) . . . . ?
O5 C15 C16 O4 -67.1(7) . . . . ?
O5 Na1 O4 C16 2.3(4) . . . . ?
O5 Na1 O4 C17 -130.9(4) . . . . ?
O5 Na1 O10 C8 -86.7(3) . . . . ?
O5 Na1 O10 C9 145.7(3) . . . . ?
O5 Na1 O6 C6 -127.1(4) . . . . ?
O5 Na1 O6 C7 96.3(4) . . . . ?
O5 Na1 O7 C4 -171.1(4) . . . . ?
O5 Na1 O7 C5 56.3(5) . . . . ?
O5 Na1 O8 C2 -99.3(4) . . . . ?
O5 Na1 O8 C3 130.2(4) . . . . ?
O5 Na1 O9 C1 118.2(4) . . . . ?
O5 Na1 O9 C10 -17.1(4) . . . . ?
O5 Na1 O3 C18 46.5(3) . . . . ?
O5 Na1 O3 C19 -97.1(4) . . . . ?
O5 Na1 C11' O2 113.1(10) . . . . ?
O5 Na1 C11' C12' -10(3) . . . . ?
O4 C17 C18 O3 -63.1(5) . . . . ?
O4 Na1 O5 C15 -36.5(4) . . . . ?
O4 Na1 O5 C14 -166.1(11) . . . . ?
O4 Na1 O5 C14' -160.7(9) . . . . ?
O4 Na1 O10 C8 -38.8(3) . . . . ?
O4 Na1 O10 C9 -166.4(3) . . . . ?
O4 Na1 O6 C6 -64.2(4) . . . . ?
O4 Na1 O6 C7 159.3(5) . . . . ?
O4 Na1 O7 C4 -145.5(4) . . . . ?
O4 Na1 O7 C5 81.8(4) . . . . ?
O4 Na1 O8 C2 166.2(3) . . . . ?
O4 Na1 O8 C3 35.7(3) . . . . ?
O4 Na1 O9 C1 -154.1(9) . . . . ?
O4 Na1 O9 C10 70.6(10) . . . . ?
O4 Na1 O3 C18 -11.1(3) . . . . ?
O4 Na1 O3 C19 -154.7(4) . . . . ?
O4 Na1 C11' O2 70.0(10) . . . . ?
O4 Na1 C11' C12' -53(4) . . . . ?
O10 C9 C10 O9 61.6(5) . . . . ?
O10 Na1 O5 C15 93.6(5) . . . . ?
O10 Na1 O5 C14 -36.0(10) . . . . ?
O10 Na1 O5 C14' -30.6(9) . . . . ?
O10 Na1 O4 C16 -49.6(4) . . . . ?
O10 Na1 O4 C17 177.3(3) . . . . ?
O10 Na1 O6 C6 162.3(4) . . . . ?
O10 Na1 O6 C7 25.7(4) . . . . ?
O10 Na1 O7 C4 103.5(4) . . . . ?
O10 Na1 O7 C5 -29.1(4) . . . . ?
O10 Na1 O8 C2 8.4(3) . . . . ?
O10 Na1 O8 C3 -122.1(3) . . . . ?
O10 Na1 O9 C1 161.9(4) . . . . ?
O10 Na1 O9 C10 26.6(3) . . . . ?
O10 Na1 O3 C18 76.3(5) . . . . ?
O10 Na1 O3 C19 -67.3(5) . . . . ?
O10 Na1 C11' O2 -176.4(10) . . . . ?
O10 Na1 C11' C12' 60(4) . . . . ?
O6 C7 C8 O10 64.6(5) . . . . ?
O6 Na1 O5 C15 33.9(5) . . . . ?
O6 Na1 O5 C14 -95.8(11) . . . . ?
O6 Na1 O5 C14' -90.4(9) . . . . ?
O6 Na1 O4 C16 -92.7(4) . . . . ?
O6 Na1 O4 C17 134.2(4) . . . . ?
O6 Na1 O10 C8 9.2(3) . . . . ?
O6 Na1 O10 C9 -118.5(3) . . . . ?
O6 Na1 O7 C4 141.3(4) . . . . ?
O6 Na1 O7 C5 8.7(4) . . . . ?
O6 Na1 O8 C2 79.9(3) . . . . ?
O6 Na1 O8 C3 -50.6(3) . . . . ?
O6 Na1 O9 C1 -151.9(3) . . . . ?
O6 Na1 O9 C10 72.8(3) . . . . ?
O6 Na1 O3 C18 -40.8(4) . . . . ?
O6 Na1 O3 C19 175.7(3) . . . . ?
O6 Na1 C11' O2 154.8(5) . . . . ?
O6 Na1 C11' C12' 31(4) . . . . ?
O7 C5 C6 O6 64.9(8) . . . . ?
O7 Na1 O5 C15 -8.0(6) . . . . ?
O7 Na1 O5 C14 -137.7(10) . . . . ?
O7 Na1 O5 C14' -132.2(9) . . . . ?
O7 Na1 O4 C16 -159.0(4) . . . . ?
O7 Na1 O4 C17 67.9(3) . . . . ?
O7 Na1 O10 C8 48.8(3) . . . . ?
O7 Na1 O10 C9 -78.8(3) . . . . ?
O7 Na1 O6 C6 23.4(4) . . . . ?
O7 Na1 O6 C7 -113.2(4) . . . . ?
O7 Na1 O8 C2 109.7(3) . . . . ?
O7 Na1 O8 C3 -20.7(3) . . . . ?
O7 Na1 O9 C1 -86.8(3) . . . . ?
O7 Na1 O9 C10 137.9(3) . . . . ?
O7 Na1 O3 C18 -91.7(3) . . . . ?
O7 Na1 O3 C19 124.7(3) . . . . ?
O7 Na1 C11' O2 -40.5(17) . . . . ?
O7 Na1 C11' C12' -164(3) . . . . ?
O8 C3 C4 O7 -61.2(6) . . . . ?
O8 Na1 O5 C15 -146.8(4) . . . . ?
O8 Na1 O5 C14 83.6(11) . . . . ?
O8 Na1 O5 C14' 89.0(10) . . . . ?
O8 Na1 O4 C16 151.2(4) . . . . ?
O8 Na1 O4 C17 18.1(4) . . . . ?
O8 Na1 O10 C8 121.0(3) . . . . ?
O8 Na1 O10 C9 -6.6(3) . . . . ?
O8 Na1 O6 C6 53.3(4) . . . . ?
O8 Na1 O6 C7 -83.3(4) . . . . ?
O8 Na1 O7 C4 -10.8(4) . . . . ?
O8 Na1 O7 C5 -143.4(4) . . . . ?
O8 Na1 O9 C1 -30.8(3) . . . . ?
O8 Na1 O9 C10 -166.1(3) . . . . ?
O8 Na1 O3 C18 -156.1(3) . . . . ?
O8 Na1 O3 C19 60.4(3) . . . . ?
O8 Na1 C11' O2 -56.1(10) . . . . ?
O8 Na1 C11' C12' -179(4) . . . . ?
O9 C1 C2 O8 -63.5(5) . . . . ?
O9 Na1 O5 C15 132.9(4) . . . . ?
O9 Na1 O5 C14 3.2(11) . . . . ?
O9 Na1 O5 C14' 8.7(9) . . . . ?
O9 Na1 O4 C16 -90.3(10) . . . . ?
O9 Na1 O4 C17 136.6(9) . . . . ?
O9 Na1 O10 C8 134.0(3) . . . . ?
O9 Na1 O10 C9 6.4(3) . . . . ?
O9 Na1 O6 C6 116.2(4) . . . . ?
O9 Na1 O6 C7 -20.3(4) . . . . ?
O9 Na1 O7 C4 43.4(4) . . . . ?
O9 Na1 O7 C5 -89.2(4) . . . . ?
O9 Na1 O8 C2 -4.3(3) . . . . ?
O9 Na1 O8 C3 -134.8(3) . . . . ?
O9 Na1 O3 C18 173.1(3) . . . . ?
O9 Na1 O3 C19 29.5(4) . . . . ?
O9 Na1 C11' O2 -116.8(10) . . . . ?
O9 Na1 C11' C12' 120(4) . . . . ?
O3 C19 C20 O2 -63.7(6) . . . . ?
O3 Na1 O5 C15 -95.5(5) . . . . ?
O3 Na1 O5 C14 134.9(11) . . . . ?
O3 Na1 O5 C14' 140.3(9) . . . . ?
O3 Na1 O4 C16 111.2(4) . . . . ?
O3 Na1 O4 C17 -21.9(3) . . . . ?
O3 Na1 O10 C8 -118.3(5) . . . . ?
O3 Na1 O10 C9 114.1(4) . . . . ?
O3 Na1 O6 C6 -35.8(5) . . . . ?
O3 Na1 O6 C7 -172.4(4) . . . . ?
O3 Na1 O7 C4 -80.4(4) . . . . ?
O3 Na1 O7 C5 147.0(4) . . . . ?
O3 Na1 O8 C2 -155.5(3) . . . . ?
O3 Na1 O8 C3 74.0(3) . . . . ?
O3 Na1 O9 C1 2.2(4) . . . . ?
O3 Na1 O9 C10 -133.0(3) . . . . ?
O3 Na1 C11' O2 13.0(9) . . . . ?
O3 Na1 C11' C12' -110(4) . . . . ?
O2 C11 C12 O1 62.7(13) . . . . ?
O2 C11' C12' O1' -112.1(17) . . . . ?
O1 C13 C14 O5 69(2) . . . . ?
C11 O2 C11' Na1 -168.8(10) . . . . ?
C11 O2 C11' C12' -8.6(11) . . . . ?
C12 O1 C13 C14 -169.6(16) . . . . ?
C13 O1 C12 C11 54.7(17) . . . . ?
C14 O5 C14' C13' 95(7) . . . . ?
O1' C13' C14' O5 -54.2(19) . . . . ?
C11' Na1 O5 C15 -170.9(6) . . . . ?
C11' Na1 O5 C14 59.5(11) . . . . ?
C11' Na1 O5 C14' 64.9(9) . . . . ?
C11' Na1 O4 C16 45.8(5) . . . . ?
C11' Na1 O4 C17 -87.3(4) . . . . ?
C11' Na1 O10 C8 -150.4(5) . . . . ?
C11' Na1 O10 C9 82.0(5) . . . . ?
C11' Na1 O6 C6 -164.0(7) . . . . ?
C11' Na1 O6 C7 59.5(8) . . . . ?
C11' Na1 O7 C4 -28.1(10) . . . . ?
C11' Na1 O7 C5 -160.8(9) . . . . ?
C11' Na1 O8 C2 -77.8(4) . . . . ?
C11' Na1 O8 C3 151.7(4) . . . . ?
C11' Na1 O9 C1 67.7(4) . . . . ?
C11' Na1 O9 C10 -67.6(4) . . . . ?
C11' Na1 O3 C18 109.0(5) . . . . ?
C11' Na1 O3 C19 -34.5(5) . . . . ?
C11' O2 C11 C12 -20.7(12) . . . . ?
C12' O1' C13' C14' 149.3(17) . . . . ?
C13' O1' C12' C11' -64.9(19) . . . . ?
C14' O5 C14 C13 -91(7) . . . . ?
C59 C60 C61 C62 0.0 . . . . ?
C60 C59 C64 C63 0.0 . . . . ?
C60 C61 C62 C63 0.0 . . . . ?
C61 C62 C63 C64 0.0 . . . . ?
C62 C63 C64 C59 0.0 . . . . ?
C64 C59 C60 C61 0.0 . . . . ?
C65 C59 C60 C61 176.2(11) . . . . ?
C65 C59 C64 C63 -176.3(11) . . . . ?
C59' C60' C61' C62' 0.0 . . . . ?
C60' C59' C64' C63' 0.0 . . . . ?
C60' C61' C62' C63' 0.0 . . . . ?
C61' C62' C63' C64' 0.0 . . . . ?
C61' C62' C63' C65' -179.7(10) . . . . ?
C62' C63' C64' C59' 0.0 . . . . ?
C64' C59' C60' C61' 0.0 . . . . ?
C65' C63' C64' C59' 179.7(9) . . . . ?
